data_7708445
loop_
_publ_author_name
'Huang, Li'
'Ouyang, Congrui'
'Liu, Xing'
'Zhou, Jian'
'Zou, Hua-Hong'
'Yuan, Hua'
'Wen, Dou'

_publ_section_title
;
 A series of organic hybrid polyoxovanadate clusters incorporating
 tris(hydroxymethyl)methane derivatives
;
_journal_name_full 'Dalton Transactions'
_journal_paper_doi 10.1039/D1DT02912F
_journal_year 2021
_chemical_formula_moiety 'C18 H34 N2 O16 V4'
_chemical_formula_sum 'C18 H34 N2 O16 V4'
_chemical_formula_weight 738.23
_space_group_crystal_system monoclinic
_space_group_IT_number 14
_space_group_name_Hall '-P 2yn'
_space_group_name_H-M_alt 'P 1 21/n 1'
_atom_sites_solution_hydrogens geom
_audit_creation_method SHELXL-2014/7
_audit_update_record
;
2021-08-29 deposited with the CCDC.	2021-09-27 downloaded from the CCDC.
;
_cell_angle_alpha 90
_cell_angle_beta 104.698(5)
_cell_angle_gamma 90
_cell_formula_units_Z 2
_cell_length_a 10.8770(16)
_cell_length_b 10.9486(18)
_cell_length_c 11.9696(17)
_cell_measurement_reflns_used 15850
_cell_measurement_temperature 293(2)
_cell_measurement_theta_max 27.9045
_cell_measurement_theta_min 2.6818
_cell_volume 1378.8(4)
_computing_structure_refinement 'SHELXL-2014/7 (Sheldrick, 2014)'
_diffrn_ambient_temperature 293(2)
_diffrn_measured_fraction_theta_full 0.996
_diffrn_measured_fraction_theta_max 0.996
_diffrn_measurement_device_type 'Bruker APEX-II CCD'
_diffrn_measurement_method '\w scans'
_diffrn_radiation_type MoK\a
_diffrn_radiation_wavelength 0.71073
_diffrn_reflns_av_R_equivalents 0.0404
_diffrn_reflns_av_unetI/netI 0.0282
_diffrn_reflns_Laue_measured_fraction_full 0.996
_diffrn_reflns_Laue_measured_fraction_max 0.996
_diffrn_reflns_limit_h_max 12
_diffrn_reflns_limit_h_min -12
_diffrn_reflns_limit_k_max 13
_diffrn_reflns_limit_k_min -11
_diffrn_reflns_limit_l_max 14
_diffrn_reflns_limit_l_min -14
_diffrn_reflns_number 11928
_diffrn_reflns_point_group_measured_fraction_full 0.996
_diffrn_reflns_point_group_measured_fraction_max 0.996
_diffrn_reflns_theta_full 25.095
_diffrn_reflns_theta_max 25.095
_diffrn_reflns_theta_min 2.929
_exptl_absorpt_coefficient_mu 1.390
_exptl_absorpt_correction_type multi-scan
_exptl_absorpt_process_details 'SADABS 2014/5'
_exptl_crystal_colour blue
_exptl_crystal_density_diffrn 1.779
_exptl_crystal_description block
_exptl_crystal_F_000 752
_exptl_crystal_size_max 0.410
_exptl_crystal_size_mid 0.337
_exptl_crystal_size_min 0.116
_exptl_transmission_factor_max 0.850
_exptl_transmission_factor_min 0.575
_refine_diff_density_max 0.778
_refine_diff_density_min -0.634
_refine_diff_density_rms 0.076
_refine_ls_extinction_method none
_refine_ls_goodness_of_fit_ref 1.086
_refine_ls_hydrogen_treatment constr
_refine_ls_matrix_type full
_refine_ls_number_parameters 181
_refine_ls_number_reflns 2440
_refine_ls_number_restraints 1
_refine_ls_restrained_S_all 1.103
_refine_ls_R_factor_all 0.0372
_refine_ls_R_factor_gt 0.0305
_refine_ls_shift/su_max 0.001
_refine_ls_shift/su_mean 0.000
_refine_ls_structure_factor_coef Fsqd
_refine_ls_weighting_details 'w=1/[\s^2^(Fo^2^)+(0.0239P)^2^+2.6009P] where P=(Fo^2^+2Fc^2^)/3'
_refine_ls_weighting_scheme calc
_refine_ls_wR_factor_gt 0.0741
_refine_ls_wR_factor_ref 0.0785
_reflns_Friedel_coverage 0.000
_reflns_number_gt 2155
_reflns_number_total 2440
_reflns_threshold_expression 'I > 2\s(I)'
_cod_data_source_file d1dt02912f2.cif
_cod_data_source_block 1
_cod_original_sg_symbol_H-M 'P 21/n'
_cod_database_code 7708445
_shelx_shelxl_version_number 2014/7
_shelx_space_group_comment
;
The symmetry employed for this shelxl refinement is uniquely defined
by the following loop, which should always be used as a source of
symmetry information in preference to the above space-group names.
They are only intended as comments.
;
_shelx_estimated_absorpt_t_min 0.600
_shelx_estimated_absorpt_t_max 0.855

loop_
_space_group_symop_operation_xyz
'x, y, z'
'-x+1/2, y+1/2, -z+1/2'
'-x, -y, -z'
'x-1/2, -y-1/2, z-1/2'

loop_
_atom_site_label
_atom_site_type_symbol
_atom_site_fract_x
_atom_site_fract_y
_atom_site_fract_z
_atom_site_U_iso_or_equiv
_atom_site_adp_type
_atom_site_occupancy
_atom_site_site_symmetry_order
_atom_site_calc_flag
_atom_site_refinement_flags_posn
_atom_site_refinement_flags_adp
_atom_site_refinement_flags_occupancy
_atom_site_disorder_assembly
_atom_site_disorder_group
V1 V 0.61477(4) 0.71267(4) 0.43898(4) 0.01685(13) Uani 1 1 d . . . . .
V2 V 0.64815(4) 0.44021(4) 0.55112(4) 0.01493(13) Uani 1 1 d . . . . .
O1 O 0.67950(17) 0.61565(16) 0.58341(14) 0.0165(4) Uani 1 1 d . . . . .
O2 O 0.45618(16) 0.48682(16) 0.59577(14) 0.0158(4) Uani 1 1 d . . . . .
O3 O 0.7844(2) 0.5802(2) 0.93955(18) 0.0335(5) Uani 1 1 d . . . . .
H3A H 0.8051 0.5118 0.9653 0.050 Uiso 1 1 calc R U . . .
O4 O 0.78144(18) 0.38975(19) 0.53970(18) 0.0277(5) Uani 1 1 d . . . . .
O5 O 0.55164(17) 0.28540(16) 0.52458(16) 0.0195(4) Uani 1 1 d D . . . .
H5 H 0.5830 0.2159 0.4966 0.023 Uiso 1 1 calc DR U . . .
O6 O 0.6734(2) 0.84373(19) 0.48300(18) 0.0314(5) Uani 1 1 d . . . . .
O7 O 0.52297(18) 0.74780(18) 0.27633(16) 0.0231(4) Uani 1 1 d . . . . .
O8 O 0.75444(17) 0.64361(18) 0.37728(16) 0.0229(4) Uani 1 1 d . . . . .
N1 N 0.6797(2) 0.4397(2) 0.73345(18) 0.0176(5) Uani 1 1 d . . . . .
H1A H 0.6413 0.3764 0.7568 0.021 Uiso 1 1 calc R U . . .
H1B H 0.7624 0.4369 0.7681 0.021 Uiso 1 1 calc R U . . .
C1 C 0.6228(2) 0.5570(2) 0.7578(2) 0.0166(5) Uani 1 1 d . . . . .
C2 C 0.4796(3) 0.5456(2) 0.7049(2) 0.0186(6) Uani 1 1 d . . . . .
H2A H 0.4414 0.4988 0.7561 0.022 Uiso 1 1 calc R U . . .
H2B H 0.4413 0.6262 0.6957 0.022 Uiso 1 1 calc R U . . .
C3 C 0.6510(3) 0.5826(3) 0.8875(2) 0.0234(6) Uani 1 1 d . . . . .
H3B H 0.6172 0.6621 0.8998 0.028 Uiso 1 1 calc R U . . .
H3C H 0.6091 0.5217 0.9238 0.028 Uiso 1 1 calc R U . . .
C4 C 0.6814(3) 0.6551(2) 0.6967(2) 0.0195(6) Uani 1 1 d . . . . .
H4A H 0.6337 0.7305 0.6930 0.023 Uiso 1 1 calc R U . . .
H4B H 0.7683 0.6707 0.7398 0.023 Uiso 1 1 calc R U . . .
C5 C 0.4845(3) 0.8111(4) 0.0827(3) 0.0375(8) Uani 1 1 d . . . . .
H5A H 0.5285 0.8170 0.0228 0.056 Uiso 1 1 calc R U . . .
H5B H 0.4122 0.7582 0.0578 0.056 Uiso 1 1 calc R U . . .
H5C H 0.4565 0.8907 0.0989 0.056 Uiso 1 1 calc R U . . .
C6 C 0.5720(3) 0.7600(3) 0.1894(2) 0.0229(6) Uani 1 1 d . . . . .
C7 C 0.6933(3) 0.7236(3) 0.1888(2) 0.0281(7) Uani 1 1 d . . . . .
H7A H 0.7225 0.7427 0.1243 0.034 Uiso 1 1 calc R U . . .
C8 C 0.7749(3) 0.6603(3) 0.2785(2) 0.0218(6) Uani 1 1 d . . . . .
C9 C 0.8923(3) 0.6024(3) 0.2593(3) 0.0365(8) Uani 1 1 d . . . . .
H9A H 0.8987 0.6205 0.1825 0.055 Uiso 1 1 calc R U . . .
H9B H 0.9655 0.6340 0.3143 0.055 Uiso 1 1 calc R U . . .
H9C H 0.8880 0.5155 0.2686 0.055 Uiso 1 1 calc R U . . .

loop_
_atom_site_aniso_label
_atom_site_aniso_U_11
_atom_site_aniso_U_22
_atom_site_aniso_U_33
_atom_site_aniso_U_23
_atom_site_aniso_U_13
_atom_site_aniso_U_12
V1 0.0188(2) 0.0159(2) 0.0152(2) 0.00111(17) 0.00297(17) -0.00297(18)
V2 0.0154(2) 0.0141(2) 0.0150(2) -0.00091(17) 0.00333(17) 0.00156(17)
O1 0.0207(9) 0.0162(9) 0.0125(8) -0.0006(7) 0.0038(7) -0.0021(7)
O2 0.0183(9) 0.0157(9) 0.0126(8) -0.0024(7) 0.0024(7) -0.0013(7)
O3 0.0368(12) 0.0262(12) 0.0294(11) 0.0043(9) -0.0063(9) -0.0069(10)
O4 0.0221(10) 0.0288(11) 0.0333(11) -0.0053(9) 0.0090(9) 0.0046(9)
O5 0.0212(9) 0.0146(9) 0.0237(10) -0.0015(7) 0.0074(8) 0.0012(8)
O6 0.0381(12) 0.0204(11) 0.0335(12) -0.0017(9) 0.0053(10) -0.0084(9)
O7 0.0212(10) 0.0302(11) 0.0174(10) 0.0058(8) 0.0037(8) -0.0001(8)
O8 0.0205(10) 0.0287(11) 0.0191(9) 0.0046(8) 0.0040(8) 0.0002(8)
N1 0.0183(11) 0.0153(11) 0.0176(11) 0.0004(9) 0.0015(9) 0.0015(9)
C1 0.0204(13) 0.0143(13) 0.0139(12) -0.0013(10) 0.0022(10) 0.0000(10)
C2 0.0219(14) 0.0190(14) 0.0152(12) -0.0041(10) 0.0053(11) -0.0006(11)
C3 0.0290(15) 0.0244(15) 0.0150(13) -0.0030(11) 0.0025(11) -0.0022(12)
C4 0.0248(14) 0.0164(13) 0.0160(13) -0.0034(10) 0.0030(11) -0.0033(11)
C5 0.0279(17) 0.060(2) 0.0226(16) 0.0159(15) 0.0031(13) 0.0048(15)
C6 0.0249(14) 0.0246(15) 0.0173(14) 0.0053(11) 0.0022(11) -0.0061(12)
C7 0.0242(15) 0.0421(19) 0.0194(14) 0.0076(13) 0.0079(12) -0.0015(13)
C8 0.0198(14) 0.0263(15) 0.0190(14) -0.0009(11) 0.0045(11) -0.0063(12)
C9 0.0298(17) 0.048(2) 0.0334(17) 0.0016(15) 0.0112(14) 0.0094(15)

loop_
_atom_type_symbol
_atom_type_description
_atom_type_scat_dispersion_real
_atom_type_scat_dispersion_imag
_atom_type_scat_source
C C 0.0033 0.0016 'International Tables Vol C Tables 4.2.6.8 and 6.1.1.4'
H H 0.0000 0.0000 'International Tables Vol C Tables 4.2.6.8 and 6.1.1.4'
N N 0.0061 0.0033 'International Tables Vol C Tables 4.2.6.8 and 6.1.1.4'
O O 0.0106 0.0060 'International Tables Vol C Tables 4.2.6.8 and 6.1.1.4'
V V 0.3005 0.5294 'International Tables Vol C Tables 4.2.6.8 and 6.1.1.4'

loop_
_geom_angle_atom_site_label_1
_geom_angle_atom_site_label_2
_geom_angle_atom_site_label_3
_geom_angle
_geom_angle_site_symmetry_1
_geom_angle_site_symmetry_3
_geom_angle_publ_flag
O6 V1 O5 103.25(10) . 3_666 ?
O6 V1 O7 101.99(10) . . ?
O5 V1 O7 87.32(8) 3_666 . ?
O6 V1 O8 100.58(10) . . ?
O5 V1 O8 156.16(8) 3_666 . ?
O7 V1 O8 87.21(8) . . ?
O6 V1 O1 99.66(9) . . ?
O5 V1 O1 87.47(7) 3_666 . ?
O7 V1 O1 158.34(8) . . ?
O8 V1 O1 89.12(7) . . ?
O6 V1 O2 171.16(9) . 3_666 ?
O5 V1 O2 76.51(7) 3_666 3_666 ?
O7 V1 O2 86.84(7) . 3_666 ?
O8 V1 O2 80.04(7) . 3_666 ?
O1 V1 O2 71.50(7) . 3_666 ?
O4 V2 O1 103.85(9) . . ?
O4 V2 O5 98.45(9) . . ?
O1 V2 O5 157.70(8) . . ?
O4 V2 O2 112.92(9) . 3_666 ?
O1 V2 O2 79.32(7) . 3_666 ?
O5 V2 O2 92.38(8) . 3_666 ?
O4 V2 N1 100.06(10) . . ?
O1 V2 N1 79.99(8) . . ?
O5 V2 N1 95.95(8) . . ?
O2 V2 N1 144.34(8) 3_666 . ?
O4 V2 O2 169.11(9) . . ?
O1 V2 O2 82.11(7) . . ?
O5 V2 O2 75.84(7) . . ?
O2 V2 O2 76.91(7) 3_666 . ?
N1 V2 O2 71.72(7) . . ?
C4 O1 V2 116.36(15) . . ?
C4 O1 V1 125.56(16) . . ?
V2 O1 V1 110.04(8) . . ?
C2 O2 V2 123.82(16) . 3_666 ?
C2 O2 V1 124.48(15) . 3_666 ?
V2 O2 V1 97.45(7) 3_666 3_666 ?
C2 O2 V2 110.28(14) . . ?
V2 O2 V2 103.08(7) 3_666 . ?
V1 O2 V2 91.68(6) 3_666 . ?
C3 O3 H3A 109.5 . . ?
V1 O5 V2 115.87(9) 3_666 . ?
V1 O5 H5 122.1 3_666 . ?
V2 O5 H5 122.1 . . ?
C6 O7 V1 127.01(17) . . ?
C8 O8 V1 128.22(18) . . ?
C1 N1 V2 103.45(15) . . ?
C1 N1 H1A 111.1 . . ?
V2 N1 H1A 111.1 . . ?
C1 N1 H1B 111.1 . . ?
V2 N1 H1B 111.1 . . ?
H1A N1 H1B 109.0 . . ?
N1 C1 C4 105.6(2) . . ?
N1 C1 C3 111.8(2) . . ?
C4 C1 C3 110.9(2) . . ?
N1 C1 C2 106.2(2) . . ?
C4 C1 C2 111.3(2) . . ?
C3 C1 C2 110.8(2) . . ?
O2 C2 C1 110.1(2) . . ?
O2 C2 H2A 109.6 . . ?
C1 C2 H2A 109.6 . . ?
O2 C2 H2B 109.6 . . ?
C1 C2 H2B 109.6 . . ?
H2A C2 H2B 108.1 . . ?
O3 C3 C1 111.1(2) . . ?
O3 C3 H3B 109.4 . . ?
C1 C3 H3B 109.4 . . ?
O3 C3 H3C 109.4 . . ?
C1 C3 H3C 109.4 . . ?
H3B C3 H3C 108.0 . . ?
O1 C4 C1 109.7(2) . . ?
O1 C4 H4A 109.7 . . ?
C1 C4 H4A 109.7 . . ?
O1 C4 H4B 109.7 . . ?
C1 C4 H4B 109.7 . . ?
H4A C4 H4B 108.2 . . ?
C6 C5 H5A 109.5 . . ?
C6 C5 H5B 109.5 . . ?
H5A C5 H5B 109.5 . . ?
C6 C5 H5C 109.5 . . ?
H5A C5 H5C 109.5 . . ?
H5B C5 H5C 109.5 . . ?
O7 C6 C7 124.4(3) . . ?
O7 C6 C5 115.1(3) . . ?
C7 C6 C5 120.4(3) . . ?
C6 C7 C8 124.3(3) . . ?
C6 C7 H7A 117.9 . . ?
C8 C7 H7A 117.9 . . ?
O8 C8 C7 124.2(3) . . ?
O8 C8 C9 116.2(3) . . ?
C7 C8 C9 119.6(3) . . ?
C8 C9 H9A 109.5 . . ?
C8 C9 H9B 109.5 . . ?
H9A C9 H9B 109.5 . . ?
C8 C9 H9C 109.5 . . ?
H9A C9 H9C 109.5 . . ?
H9B C9 H9C 109.5 . . ?

loop_
_geom_bond_atom_site_label_1
_geom_bond_atom_site_label_2
_geom_bond_distance
_geom_bond_site_symmetry_2
_geom_bond_publ_flag
V1 O6 1.604(2) . ?
V1 O5 1.9666(19) 3_666 ?
V1 O7 1.9871(19) . ?
V1 O8 1.9986(19) . ?
V1 O1 1.9988(18) . ?
V1 O2 2.3186(18) 3_666 ?
V2 O4 1.5895(19) . ?
V2 O1 1.9719(19) . ?
V2 O5 1.9764(19) . ?
V2 O2 2.0013(18) 3_666 ?
V2 N1 2.121(2) . ?
V2 O2 2.3394(18) . ?
O1 C4 1.418(3) . ?
O2 C2 1.420(3) . ?
O2 V2 2.0013(18) 3_666 ?
O2 V1 2.3186(18) 3_666 ?
O3 C3 1.427(3) . ?
O3 H3A 0.8200 . ?
O5 V1 1.9667(19) 3_666 ?
O5 H5 0.9300 . ?
O7 C6 1.291(3) . ?
O8 C8 1.270(3) . ?
N1 C1 1.486(3) . ?
N1 H1A 0.8900 . ?
N1 H1B 0.8900 . ?
C1 C4 1.527(4) . ?
C1 C3 1.530(3) . ?
C1 C2 1.530(4) . ?
C2 H2A 0.9700 . ?
C2 H2B 0.9700 . ?
C3 H3B 0.9700 . ?
C3 H3C 0.9700 . ?
C4 H4A 0.9700 . ?
C4 H4B 0.9700 . ?
C5 C6 1.495(4) . ?
C5 H5A 0.9600 . ?
C5 H5B 0.9600 . ?
C5 H5C 0.9600 . ?
C6 C7 1.380(4) . ?
C7 C8 1.392(4) . ?
C7 H7A 0.9300 . ?
C8 C9 1.495(4) . ?
C9 H9A 0.9600 . ?
C9 H9B 0.9600 . ?
C9 H9C 0.9600 . ?

loop_
_geom_torsion_atom_site_label_1
_geom_torsion_atom_site_label_2
_geom_torsion_atom_site_label_3
_geom_torsion_atom_site_label_4
_geom_torsion
_geom_torsion_site_symmetry_1
_geom_torsion_site_symmetry_2
_geom_torsion_site_symmetry_3
_geom_torsion_site_symmetry_4
_geom_torsion_publ_flag
V2 N1 C1 C4 -51.8(2) . . . . ?
V2 N1 C1 C3 -172.50(18) . . . . ?
V2 N1 C1 C2 66.5(2) . . . . ?
V2 O2 C2 C1 -123.47(19) 3_666 . . . ?
V1 O2 C2 C1 106.0(2) 3_666 . . . ?
V2 O2 C2 C1 -0.9(2) . . . . ?
N1 C1 C2 O2 -40.9(3) . . . . ?
C4 C1 C2 O2 73.6(3) . . . . ?
C3 C1 C2 O2 -162.5(2) . . . . ?
N1 C1 C3 O3 55.5(3) . . . . ?
C4 C1 C3 O3 -62.1(3) . . . . ?
C2 C1 C3 O3 173.7(2) . . . . ?
V2 O1 C4 C1 -15.4(3) . . . . ?
V1 O1 C4 C1 130.17(19) . . . . ?
N1 C1 C4 O1 45.5(3) . . . . ?
C3 C1 C4 O1 166.8(2) . . . . ?
C2 C1 C4 O1 -69.3(3) . . . . ?
V1 O7 C6 C7 15.5(4) . . . . ?
V1 O7 C6 C5 -168.0(2) . . . . ?
O7 C6 C7 C8 5.4(5) . . . . ?
C5 C6 C7 C8 -170.9(3) . . . . ?
V1 O8 C8 C7 -6.3(4) . . . . ?
V1 O8 C8 C9 176.3(2) . . . . ?
C6 C7 C8 O8 -10.3(5) . . . . ?
C6 C7 C8 C9 167.0(3) . . . . ?
